data_7062810
loop_
_publ_author_name
'Zhang, Weidong'
'Zhou, Juanfang'
'Zhang, Chao'
'Liu, Xinliang'

_publ_section_title
;
 Aggregation-induced emission and reversible mechanoresponsive behavior of
 boryl substituted phenothiazine
;
_journal_issue 44
_journal_name_full 'New Journal of Chemistry'
_journal_page_first 20510
_journal_page_last 20516
_journal_paper_doi 10.1039/D3NJ04283A
_journal_volume 47
_journal_year 2023
_chemical_formula_sum 'B2 Mg3.17 Ni6.83'
_chemical_name_systematic
;
Magnesium Nickel Boride (3.17/6.83/2)
;
_space_group_IT_number 166
_space_group_name_Hall '-R 3 2"'
_space_group_name_H-M_alt 'R -3 m :H'
_symmetry_cell_setting hexagonal
_symmetry_Int_Tables_number 166
_symmetry_space_group_name_H-M 'R -3 m :H'
_audit_update_record
;
2018-02-28 deposited with the CCDC.	2023-10-16 downloaded from the CCDC.
;
_cell_angle_alpha 90
_cell_angle_beta 90
_cell_angle_gamma 120
_cell_formula_units_Z 3
_cell_length_a 4.9496
_cell_length_b 4.9496
_cell_length_c 20.48
_cell_volume 434.511
_refine_ls_R_factor_all 0.0121
_cod_data_source_file d3nj04283a2.cif
_cod_data_source_block 194930-ICSD
_cod_depositor_comments 'Adding full bibliography for 7062809--7062811.cif.'
_cod_original_cell_volume 434.51
_cod_original_sg_symbol_H-M 'R -3 m H'
_cod_database_code 7062810

loop_
_symmetry_equiv_pos_site_id
_symmetry_equiv_pos_as_xyz
1 'x-y, -y, -z'
2 '-x, -x+y, -z'
3 'y, x, -z'
4 'x-y, x, -z'
5 'y, -x+y, -z'
6 '-x, -y, -z'
7 '-x+y, y, z'
8 'x, x-y, z'
9 '-y, -x, z'
10 '-x+y, -x, z'
11 '-y, x-y, z'
12 'x, y, z'
13 'x-y+2/3, -y+1/3, -z+1/3'
14 'x-y+1/3, -y+2/3, -z+2/3'
15 '-x+2/3, -x+y+1/3, -z+1/3'
16 '-x+1/3, -x+y+2/3, -z+2/3'
17 'y+2/3, x+1/3, -z+1/3'
18 'y+1/3, x+2/3, -z+2/3'
19 'x-y+2/3, x+1/3, -z+1/3'
20 'x-y+1/3, x+2/3, -z+2/3'
21 'y+2/3, -x+y+1/3, -z+1/3'
22 'y+1/3, -x+y+2/3, -z+2/3'
23 '-x+2/3, -y+1/3, -z+1/3'
24 '-x+1/3, -y+2/3, -z+2/3'
25 '-x+y+2/3, y+1/3, z+1/3'
26 '-x+y+1/3, y+2/3, z+2/3'
27 'x+2/3, x-y+1/3, z+1/3'
28 'x+1/3, x-y+2/3, z+2/3'
29 '-y+2/3, -x+1/3, z+1/3'
30 '-y+1/3, -x+2/3, z+2/3'
31 '-x+y+2/3, -x+1/3, z+1/3'
32 '-x+y+1/3, -x+2/3, z+2/3'
33 '-y+2/3, x-y+1/3, z+1/3'
34 '-y+1/3, x-y+2/3, z+2/3'
35 'x+2/3, y+1/3, z+1/3'
36 'x+1/3, y+2/3, z+2/3'

loop_
_atom_site_label
_atom_site_type_symbol
_atom_site_fract_x
_atom_site_fract_y
_atom_site_fract_z
Mg1 Mg0+ 0 0 0
Ni1 Ni0+ 0 0 0
Ni2 Ni0+ 0.8328 0.1672 0.0982
Mg2 Mg0+ 0 0 0.5
Mg3 Mg0+ 0 0 0.3563
B1 B0+ 0 0 0.1675

loop_
_citation_id
_citation_doi
_citation_year
1 10.1016/j.jssc.2015.01.018 2015
